data_4028317
loop_
_publ_author_name
'Michael F. Geer'
'Michael D. Walla'
'Kyril M. Solntsev'
'Cristian A. Strassert'
'Linda S. Shimizu'

_publ_section_title
;
 Self-Assembled Benzophenone Bis-urea Macrocycles Facilitate Selective
 Oxidations by Singlet Oxygen
;
_journal_name_full 'Journal of Organic Chemistry'
_journal_page_first 5568
_journal_page_last 5578
_journal_paper_doi 10.1021/jo400685u
_journal_volume 78
_journal_year 2013
_chemical_formula_moiety 'C32 H28 N4 O4, C2 H6 O S'
_chemical_formula_sum 'C34 H34 N4 O5 S'
_chemical_formula_weight 610.71
_chemical_name_systematic
; 
 ? 
;
_space_group_IT_number 14
_symmetry_cell_setting monoclinic
_symmetry_space_group_name_Hall '-P 2ybc'
_symmetry_space_group_name_H-M 'P 1 21/c 1'
_atom_sites_solution_hydrogens geom
_atom_sites_solution_primary direct
_atom_sites_solution_secondary difmap
_audit_creation_method SHELXL-97
_cell_angle_alpha 90.00
_cell_angle_beta 92.765(2)
_cell_angle_gamma 90.00
_cell_formula_units_Z 4
_cell_length_a 9.4680(6)
_cell_length_b 23.0549(15)
_cell_length_c 13.3023(9)
_cell_measurement_reflns_used 2019
_cell_measurement_temperature 150(1)
_cell_measurement_theta_max 23.592
_cell_measurement_theta_min 3.062
_cell_volume 2900.3(3)
_computing_cell_refinement 'SAINT+ NT V6.22 (Bruker, 2001)'
_computing_data_collection 'SMART NT V5.625 (Bruker, 1998)'
_computing_data_reduction 'SAINT+ NT V6.22'
_computing_molecular_graphics 'SHELXTL V6.1 (Sheldrick, 2000)'
_computing_publication_material 'SHELXTL V6.1'
_computing_structure_refinement 'SHELXL-97 (Sheldrick, 1997)'
_computing_structure_solution 'SHELXS-97 (Sheldrick, 1990)'
_diffrn_ambient_temperature 150(1)
_diffrn_measured_fraction_theta_full 1.000
_diffrn_measured_fraction_theta_max 1.000
_diffrn_measurement_device_type 'Bruker SMART APEX CCD diffractometer'
_diffrn_measurement_method 'omega scans'
_diffrn_radiation_monochromator graphite
_diffrn_radiation_source 'fine-focus sealed tube'
_diffrn_radiation_type MoK\a
_diffrn_radiation_wavelength 0.71073
_diffrn_reflns_av_R_equivalents 0.0801
_diffrn_reflns_av_sigmaI/netI 0.0665
_diffrn_reflns_limit_h_max 10
_diffrn_reflns_limit_h_min -10
_diffrn_reflns_limit_k_max 24
_diffrn_reflns_limit_k_min -24
_diffrn_reflns_limit_l_max 14
_diffrn_reflns_limit_l_min -14
_diffrn_reflns_number 21351
_diffrn_reflns_theta_full 22.54
_diffrn_reflns_theta_max 22.54
_diffrn_reflns_theta_min 1.77
_diffrn_standards_decay_% <1
_exptl_absorpt_coefficient_mu 0.163
_exptl_absorpt_correction_type none
_exptl_crystal_colour colorless
_exptl_crystal_density_diffrn 1.399
_exptl_crystal_density_meas 0
_exptl_crystal_description block
_exptl_crystal_F_000 1288
_exptl_crystal_size_max 0.16
_exptl_crystal_size_mid 0.10
_exptl_crystal_size_min 0.08
_refine_diff_density_max 0.610
_refine_diff_density_min -0.210
_refine_diff_density_rms 0.060
_refine_ls_extinction_method none
_refine_ls_goodness_of_fit_ref 1.033
_refine_ls_hydrogen_treatment constr
_refine_ls_matrix_type full
_refine_ls_number_parameters 413
_refine_ls_number_reflns 3813
_refine_ls_number_restraints 0
_refine_ls_restrained_S_all 1.033
_refine_ls_R_factor_all 0.1044
_refine_ls_R_factor_gt 0.0675
_refine_ls_shift/su_max 0.000
_refine_ls_shift/su_mean 0.000
_refine_ls_structure_factor_coef Fsqd
_refine_ls_weighting_details 'calc w=1/[\s^2^(Fo^2^)+(0.0951P)^2^+0.0000P] where P=(Fo^2^+2Fc^2^)/3'
_refine_ls_weighting_scheme calc
_refine_ls_wR_factor_gt 0.1722
_refine_ls_wR_factor_ref 0.1907
_reflns_number_gt 2456
_reflns_number_total 3813
_reflns_threshold_expression >2sigma(I)
_cod_data_source_file jo400685u_si_002.cif
_cod_data_source_block md2007m
_cod_original_sg_symbol_H-M 'P 21/c'
_cod_database_code 4028317

loop_
_symmetry_equiv_pos_as_xyz
'x, y, z'
'-x, y+1/2, -z+1/2'
'-x, -y, -z'
'x, -y-1/2, z-1/2'

loop_
_atom_site_label
_atom_site_type_symbol
_atom_site_fract_x
_atom_site_fract_y
_atom_site_fract_z
_atom_site_U_iso_or_equiv
_atom_site_adp_type
_atom_site_occupancy
_atom_site_symmetry_multiplicity
_atom_site_calc_flag
_atom_site_refinement_flags
_atom_site_disorder_assembly
_atom_site_disorder_group
C1 C 0.6570(5) 0.5149(2) 0.8827(3) 0.0291(11) Uani 1 1 d . . .
C2 C 0.6391(5) 0.62122(18) 0.8722(3) 0.0347(12) Uani 1 1 d . . .
H2A H 0.7434 0.6194 0.8814 0.042 Uiso 1 1 calc R . .
H2B H 0.6049 0.6486 0.9230 0.042 Uiso 1 1 calc R . .
C3 C 0.6017(4) 0.64517(18) 0.7693(3) 0.0289(11) Uani 1 1 d . . .
C4 C 0.6027(4) 0.70470(19) 0.7536(3) 0.0315(11) Uani 1 1 d . . .
H4A H 0.6297 0.7296 0.8081 0.038 Uiso 1 1 calc R . .
C5 C 0.5655(4) 0.72846(18) 0.6613(3) 0.0320(11) Uani 1 1 d . . .
H5 H 0.5663 0.7694 0.6530 0.038 Uiso 1 1 calc R . .
C6 C 0.5266(4) 0.69296(18) 0.5798(3) 0.0279(11) Uani 1 1 d . . .
C7 C 0.5284(4) 0.63309(18) 0.5947(3) 0.0284(11) Uani 1 1 d . . .
H7 H 0.5050 0.6080 0.5398 0.034 Uiso 1 1 calc R . .
C8 C 0.5639(4) 0.60970(18) 0.6889(3) 0.0318(11) Uani 1 1 d . . .
H8 H 0.5621 0.5688 0.6980 0.038 Uiso 1 1 calc R . .
C9 C 0.4702(4) 0.7199(2) 0.4851(3) 0.0310(11) Uani 1 1 d . . .
C10 C 0.4439(4) 0.68364(18) 0.3925(3) 0.0307(11) Uani 1 1 d . . .
C11 C 0.3196(5) 0.69301(18) 0.3352(3) 0.0311(11) Uani 1 1 d . . .
H11 H 0.2537 0.7210 0.3565 0.037 Uiso 1 1 calc R . .
C12 C 0.2906(5) 0.66236(18) 0.2482(3) 0.0320(11) Uani 1 1 d . . .
H12 H 0.2029 0.6682 0.2119 0.038 Uiso 1 1 calc R . .
C13 C 0.3867(5) 0.62310(19) 0.2122(3) 0.0310(11) Uani 1 1 d . . .
C14 C 0.5132(4) 0.61422(18) 0.2689(3) 0.0287(11) Uani 1 1 d . . .
H14 H 0.5808 0.5875 0.2458 0.034 Uiso 1 1 calc R . .
C15 C 0.5413(5) 0.64355(18) 0.3577(3) 0.0311(11) Uani 1 1 d . . .
H15 H 0.6273 0.6366 0.3956 0.037 Uiso 1 1 calc R . .
C16 C 0.3567(5) 0.59161(19) 0.1143(3) 0.0401(12) Uani 1 1 d . . .
H16A H 0.2529 0.5885 0.1027 0.048 Uiso 1 1 calc R . .
H16B H 0.3926 0.6155 0.0592 0.048 Uiso 1 1 calc R . .
N1 N 0.5835(4) 0.46556(17) 0.8925(3) 0.0421(11) Uani 1 1 d . . .
H1 H 0.4930 0.4684 0.9037 0.051 Uiso 1 1 calc R . .
N2 N 0.5819(4) 0.56413(17) 0.8918(3) 0.0416(10) Uani 1 1 d . . .
H2 H 0.4942 0.5615 0.9104 0.050 Uiso 1 1 calc R . .
O1 O 0.7872(4) 0.51503(14) 0.8714(2) 0.0442(9) Uani 1 1 d . . .
O2 O 0.4383(4) 0.77161(13) 0.4827(2) 0.0455(9) Uani 1 1 d . . .
C17 C 0.1568(5) 0.5105(2) 0.8823(3) 0.0297(11) Uani 1 1 d . . .
C18 C 0.1339(5) 0.40475(19) 0.8929(3) 0.0349(12) Uani 1 1 d . . .
H18A H 0.0908 0.3818 0.9463 0.042 Uiso 1 1 calc R . .
H18B H 0.2370 0.4064 0.9089 0.042 Uiso 1 1 calc R . .
C19 C 0.1090(4) 0.37357(18) 0.7943(3) 0.0287(11) Uani 1 1 d . . .
C20 C 0.1187(4) 0.31332(19) 0.7906(3) 0.0335(12) Uani 1 1 d . . .
H20 H 0.1435 0.2924 0.8504 0.040 Uiso 1 1 calc R . .
C21 C 0.0931(4) 0.28363(18) 0.7019(3) 0.0313(11) Uani 1 1 d . . .
H21 H 0.1005 0.2425 0.7014 0.038 Uiso 1 1 calc R . .
C22 C 0.0567(4) 0.31257(17) 0.6135(3) 0.0277(11) Uani 1 1 d . . .
C23 C 0.0463(4) 0.37257(18) 0.6167(3) 0.0279(11) Uani 1 1 d . . .
H23 H 0.0210 0.3933 0.5568 0.033 Uiso 1 1 calc R . .
C24 C 0.0721(4) 0.40253(18) 0.7054(3) 0.0283(11) Uani 1 1 d . . .
H24 H 0.0645 0.4436 0.7057 0.034 Uiso 1 1 calc R . .
C25 C 0.0183(5) 0.2784(2) 0.5216(3) 0.0345(12) Uani 1 1 d . . .
C26 C -0.0228(5) 0.30869(18) 0.4250(3) 0.0309(11) Uani 1 1 d . . .
C27 C -0.1496(5) 0.29319(18) 0.3744(3) 0.0336(11) Uani 1 1 d . . .
H27 H -0.2085 0.2646 0.4023 0.040 Uiso 1 1 calc R . .
C28 C -0.1899(5) 0.31906(18) 0.2842(3) 0.0342(12) Uani 1 1 d . . .
H28 H -0.2782 0.3090 0.2519 0.041 Uiso 1 1 calc R . .
C29 C -0.1045(5) 0.35954(18) 0.2395(3) 0.0297(11) Uani 1 1 d . . .
C30 C 0.0228(5) 0.37471(19) 0.2890(3) 0.0309(11) Uani 1 1 d . . .
H30 H 0.0829 0.4023 0.2597 0.037 Uiso 1 1 calc R . .
C31 C 0.0621(5) 0.34990(18) 0.3805(3) 0.0313(11) Uani 1 1 d . . .
H31 H 0.1488 0.3611 0.4139 0.038 Uiso 1 1 calc R . .
C32 C -0.1506(5) 0.38367(19) 0.1384(3) 0.0363(12) Uani 1 1 d . . .
H32A H -0.1273 0.3551 0.0862 0.044 Uiso 1 1 calc R . .
H32B H -0.2547 0.3882 0.1357 0.044 Uiso 1 1 calc R . .
N3 N 0.0878(4) 0.56086(17) 0.8870(3) 0.0446(11) Uani 1 1 d . . .
H3 H 0.0002 0.5605 0.9063 0.054 Uiso 1 1 calc R . .
N4 N 0.0786(4) 0.46255(17) 0.8953(3) 0.0411(10) Uani 1 1 d . . .
H4 H -0.0118 0.4670 0.9060 0.049 Uiso 1 1 calc R . .
O3 O 0.2875(4) 0.50714(13) 0.8711(2) 0.0421(9) Uani 1 1 d . . .
O4 O 0.0117(4) 0.22554(14) 0.5252(2) 0.0545(11) Uani 1 1 d . . .
S1 S 0.2966(3) 0.48871(11) 0.51230(19) 0.0351(7) Uani 0.50 1 d P A 1
C33 C 0.2372(15) 0.5397(6) 0.5981(9) 0.040(4) Uiso 0.50 1 d P A 1
H33A H 0.2785 0.5311 0.6654 0.060 Uiso 0.50 1 calc PR A 1
H33B H 0.1339 0.5379 0.5991 0.060 Uiso 0.50 1 calc PR A 1
H33C H 0.2660 0.5786 0.5778 0.060 Uiso 0.50 1 calc PR A 1
C34 C 0.2261(17) 0.5229(6) 0.4010(11) 0.052(5) Uiso 0.50 1 d P A 1
H34A H 0.2628 0.5626 0.3974 0.078 Uiso 0.50 1 calc PR A 1
H34B H 0.1227 0.5240 0.4022 0.078 Uiso 0.50 1 calc PR A 1
H34C H 0.2539 0.5010 0.3420 0.078 Uiso 0.50 1 calc PR A 1
O5 O 0.4550(6) 0.4965(3) 0.5119(7) 0.048(2) Uani 0.50 1 d P . 1
S2 S 0.2029(3) 0.48825(11) 0.49052(19) 0.0372(7) Uani 0.50 1 d P B 2
C35 C 0.2719(16) 0.5268(6) 0.5989(10) 0.053(5) Uiso 0.50 1 d P B 2
H35A H 0.2379 0.5670 0.5961 0.080 Uiso 0.50 1 calc PR B 2
H35B H 0.3754 0.5265 0.5999 0.080 Uiso 0.50 1 calc PR B 2
H35C H 0.2400 0.5081 0.6599 0.080 Uiso 0.50 1 calc PR B 2
C36 C 0.2585(15) 0.5334(6) 0.3955(9) 0.037(4) Uiso 0.50 1 d P B 2
H36A H 0.2013 0.5260 0.3335 0.055 Uiso 0.50 1 calc PR B 2
H36B H 0.3582 0.5257 0.3839 0.055 Uiso 0.50 1 calc PR B 2
H36C H 0.2475 0.5740 0.4156 0.055 Uiso 0.50 1 calc PR B 2
O6 O 0.0456(5) 0.4961(3) 0.4909(7) 0.050(2) Uani 0.50 1 d P . 2

loop_
_atom_site_aniso_label
_atom_site_aniso_U_11
_atom_site_aniso_U_22
_atom_site_aniso_U_33
_atom_site_aniso_U_23
_atom_site_aniso_U_13
_atom_site_aniso_U_12
C1 0.026(3) 0.041(3) 0.021(2) -0.001(2) 0.000(2) 0.000(3)
C2 0.038(3) 0.032(3) 0.033(3) -0.005(2) -0.006(2) 0.003(2)
C3 0.022(3) 0.029(3) 0.036(3) -0.008(2) 0.002(2) 0.000(2)
C4 0.029(3) 0.030(3) 0.035(3) -0.011(2) 0.000(2) 0.000(2)
C5 0.037(3) 0.018(2) 0.042(3) -0.004(2) 0.005(2) -0.001(2)
C6 0.024(3) 0.024(3) 0.036(3) 0.000(2) 0.006(2) -0.006(2)
C7 0.028(3) 0.026(3) 0.032(3) -0.005(2) 0.000(2) -0.003(2)
C8 0.036(3) 0.022(2) 0.037(3) -0.002(2) -0.005(2) 0.001(2)
C9 0.027(3) 0.030(3) 0.037(3) -0.002(2) 0.008(2) -0.006(2)
C10 0.027(3) 0.032(3) 0.033(3) 0.008(2) 0.004(2) 0.002(2)
C11 0.029(3) 0.024(3) 0.040(3) 0.009(2) 0.005(2) 0.005(2)
C12 0.022(3) 0.031(3) 0.042(3) 0.015(2) -0.003(2) 0.001(2)
C13 0.031(3) 0.028(3) 0.033(3) 0.010(2) -0.002(2) -0.002(2)
C14 0.025(3) 0.028(2) 0.033(3) 0.004(2) 0.000(2) 0.000(2)
C15 0.031(3) 0.033(3) 0.029(3) 0.006(2) -0.003(2) -0.003(2)
C16 0.044(3) 0.036(3) 0.040(3) 0.008(2) -0.009(2) 0.002(2)
N1 0.034(2) 0.046(3) 0.046(3) -0.001(2) -0.0017(19) 0.000(2)
N2 0.038(3) 0.045(3) 0.042(2) 0.0019(19) 0.0010(19) 0.007(2)
O1 0.033(2) 0.051(2) 0.049(2) 0.0009(17) 0.0006(16) 0.0014(17)
O2 0.065(2) 0.0235(19) 0.048(2) 0.0054(15) 0.0078(17) 0.0066(17)
C17 0.030(3) 0.036(3) 0.023(2) -0.002(2) -0.001(2) -0.005(3)
C18 0.037(3) 0.033(3) 0.033(3) 0.008(2) -0.008(2) -0.006(2)
C19 0.025(3) 0.028(3) 0.033(3) 0.006(2) 0.000(2) -0.003(2)
C20 0.029(3) 0.033(3) 0.039(3) 0.014(2) -0.003(2) 0.001(2)
C21 0.033(3) 0.020(2) 0.040(3) 0.003(2) -0.001(2) 0.000(2)
C22 0.024(3) 0.024(3) 0.035(3) 0.000(2) 0.005(2) -0.002(2)
C23 0.025(3) 0.030(3) 0.029(2) 0.004(2) -0.0028(19) 0.000(2)
C24 0.031(3) 0.024(2) 0.029(3) 0.003(2) -0.004(2) 0.002(2)
C25 0.035(3) 0.028(3) 0.042(3) -0.001(2) 0.012(2) -0.001(2)
C26 0.039(3) 0.024(3) 0.030(3) -0.004(2) 0.007(2) -0.003(2)
C27 0.036(3) 0.023(3) 0.043(3) -0.005(2) 0.011(2) -0.006(2)
C28 0.028(3) 0.031(3) 0.043(3) -0.011(2) -0.004(2) -0.002(2)
C29 0.028(3) 0.025(3) 0.036(3) -0.008(2) 0.001(2) 0.004(2)
C30 0.032(3) 0.032(3) 0.028(3) 0.000(2) 0.001(2) -0.001(2)
C31 0.027(3) 0.034(3) 0.033(3) -0.006(2) -0.001(2) -0.004(2)
C32 0.039(3) 0.030(3) 0.038(3) -0.004(2) -0.012(2) -0.002(2)
N3 0.042(3) 0.046(3) 0.046(3) 0.000(2) -0.001(2) 0.006(2)
N4 0.035(2) 0.048(3) 0.039(2) -0.0016(19) -0.0008(19) 0.002(2)
O3 0.033(2) 0.044(2) 0.049(2) 0.0007(16) -0.0020(16) 0.0012(16)
O4 0.094(3) 0.028(2) 0.042(2) 0.0004(16) 0.0088(19) -0.0064(19)
S1 0.0330(19) 0.0277(14) 0.0438(16) -0.0002(11) -0.0057(13) 0.0020(14)
O5 0.028(7) 0.039(4) 0.076(6) -0.016(4) -0.003(5) -0.003(5)
S2 0.038(2) 0.0304(15) 0.0419(16) 0.0041(11) -0.0064(14) -0.0014(14)
O6 0.013(5) 0.055(4) 0.082(5) 0.018(4) 0.001(5) -0.007(5)

loop_
_atom_type_symbol
_atom_type_description
_atom_type_scat_dispersion_real
_atom_type_scat_dispersion_imag
_atom_type_scat_source
C C 0.0033 0.0016 'International Tables Vol C Tables 4.2.6.8 and 6.1.1.4'
H H 0.0000 0.0000 'International Tables Vol C Tables 4.2.6.8 and 6.1.1.4'
N N 0.0061 0.0033 'International Tables Vol C Tables 4.2.6.8 and 6.1.1.4'
O O 0.0106 0.0060 'International Tables Vol C Tables 4.2.6.8 and 6.1.1.4'
S S 0.1246 0.1234 'International Tables Vol C Tables 4.2.6.8 and 6.1.1.4'

loop_
_geom_angle_atom_site_label_1
_geom_angle_atom_site_label_2
_geom_angle_atom_site_label_3
_geom_angle
_geom_angle_site_symmetry_1
_geom_angle_site_symmetry_3
O1 C1 N1 122.2(4) . .
O1 C1 N2 122.5(4) . .
N1 C1 N2 115.3(4) . .
N2 C2 C3 115.0(3) . .
N2 C2 H2A 108.5 . .
C3 C2 H2A 108.5 . .
N2 C2 H2B 108.5 . .
C3 C2 H2B 108.5 . .
H2A C2 H2B 107.5 . .
C8 C3 C4 118.2(4) . .
C8 C3 C2 122.0(4) . .
C4 C3 C2 119.8(4) . .
C5 C4 C3 121.6(4) . .
C5 C4 H4A 119.2 . .
C3 C4 H4A 119.2 . .
C4 C5 C6 120.5(4) . .
C4 C5 H5 119.7 . .
C6 C5 H5 119.7 . .
C5 C6 C7 118.0(4) . .
C5 C6 C9 119.1(4) . .
C7 C6 C9 122.5(4) . .
C8 C7 C6 120.9(4) . .
C8 C7 H7 119.6 . .
C6 C7 H7 119.6 . .
C3 C8 C7 120.7(4) . .
C3 C8 H8 119.6 . .
C7 C8 H8 119.6 . .
O2 C9 C6 120.4(4) . .
O2 C9 C10 119.3(4) . .
C6 C9 C10 120.2(4) . .
C11 C10 C15 118.4(4) . .
C11 C10 C9 117.8(4) . .
C15 C10 C9 123.6(4) . .
C12 C11 C10 120.8(4) . .
C12 C11 H11 119.6 . .
C10 C11 H11 119.6 . .
C11 C12 C13 121.4(4) . .
C11 C12 H12 119.3 . .
C13 C12 H12 119.3 . .
C12 C13 C14 117.9(4) . .
C12 C13 C16 121.0(4) . .
C14 C13 C16 121.1(4) . .
C15 C14 C13 121.1(4) . .
C15 C14 H14 119.5 . .
C13 C14 H14 119.5 . .
C14 C15 C10 120.3(4) . .
C14 C15 H15 119.8 . .
C10 C15 H15 119.8 . .
N1 C16 C13 115.9(4) 3_666 .
N1 C16 H16A 108.3 3_666 .
C13 C16 H16A 108.3 . .
N1 C16 H16B 108.3 3_666 .
C13 C16 H16B 108.3 . .
H16A C16 H16B 107.4 . .
C1 N1 C16 124.2(4) . 3_666
C1 N1 H1 117.9 . .
C16 N1 H1 117.9 3_666 .
C1 N2 C2 123.0(4) . .
C1 N2 H2 118.5 . .
C2 N2 H2 118.5 . .
O3 C17 N3 123.2(4) . .
O3 C17 N4 121.0(4) . .
N3 C17 N4 115.8(4) . .
N4 C18 C19 115.0(3) . .
N4 C18 H18A 108.5 . .
C19 C18 H18A 108.5 . .
N4 C18 H18B 108.5 . .
C19 C18 H18B 108.5 . .
H18A C18 H18B 107.5 . .
C24 C19 C20 117.6(4) . .
C24 C19 C18 122.4(4) . .
C20 C19 C18 120.0(4) . .
C21 C20 C19 121.1(4) . .
C21 C20 H20 119.4 . .
C19 C20 H20 119.4 . .
C20 C21 C22 121.1(4) . .
C20 C21 H21 119.4 . .
C22 C21 H21 119.4 . .
C21 C22 C23 118.1(4) . .
C21 C22 C25 119.1(4) . .
C23 C22 C25 122.6(4) . .
C24 C23 C22 121.0(4) . .
C24 C23 H23 119.5 . .
C22 C23 H23 119.5 . .
C23 C24 C19 121.0(4) . .
C23 C24 H24 119.5 . .
C19 C24 H24 119.5 . .
O4 C25 C22 120.5(4) . .
O4 C25 C26 119.1(4) . .
C22 C25 C26 120.2(4) . .
C27 C26 C31 118.1(4) . .
C27 C26 C25 118.5(4) . .
C31 C26 C25 123.4(4) . .
C28 C27 C26 120.4(4) . .
C28 C27 H27 119.8 . .
C26 C27 H27 119.8 . .
C27 C28 C29 121.5(4) . .
C27 C28 H28 119.3 . .
C29 C28 H28 119.3 . .
C28 C29 C30 118.4(4) . .
C28 C29 C32 118.9(4) . .
C30 C29 C32 122.7(4) . .
C31 C30 C29 120.3(4) . .
C31 C30 H30 119.8 . .
C29 C30 H30 119.8 . .
C30 C31 C26 121.3(4) . .
C30 C31 H31 119.4 . .
C26 C31 H31 119.4 . .
N3 C32 C29 115.4(3) 3_566 .
N3 C32 H32A 108.4 3_566 .
C29 C32 H32A 108.4 . .
N3 C32 H32B 108.4 3_566 .
C29 C32 H32B 108.4 . .
H32A C32 H32B 107.5 . .
C17 N3 C32 123.2(4) . 3_566
C17 N3 H3 118.4 . .
C32 N3 H3 118.4 3_566 .
C17 N4 C18 123.9(4) . .
C17 N4 H4 118.1 . .
C18 N4 H4 118.1 . .
O5 S1 C33 105.8(6) . .
O5 S1 C34 106.1(6) . .
C33 S1 C34 97.2(7) . .
S1 C33 H33A 109.5 . .
S1 C33 H33B 109.5 . .
H33A C33 H33B 109.5 . .
S1 C33 H33C 109.5 . .
H33A C33 H33C 109.5 . .
H33B C33 H33C 109.5 . .
S1 C34 H34A 109.5 . .
S1 C34 H34B 109.5 . .
H34A C34 H34B 109.5 . .
S1 C34 H34C 109.5 . .
H34A C34 H34C 109.5 . .
H34B C34 H34C 109.5 . .
O5 O5 S1 160.0(14) 3_666 .
O6 S2 C36 105.4(6) . .
O6 S2 C35 105.2(6) . .
C36 S2 C35 100.2(7) . .
S2 C35 H35A 109.5 . .
S2 C35 H35B 109.5 . .
H35A C35 H35B 109.5 . .
S2 C35 H35C 109.5 . .
H35A C35 H35C 109.5 . .
H35B C35 H35C 109.5 . .
S2 C36 H36A 109.5 . .
S2 C36 H36B 109.5 . .
H36A C36 H36B 109.5 . .
S2 C36 H36C 109.5 . .
H36A C36 H36C 109.5 . .
H36B C36 H36C 109.5 . .
O6 O6 S2 164.3(14) 3_566 .

loop_
_geom_bond_atom_site_label_1
_geom_bond_atom_site_label_2
_geom_bond_distance
_geom_bond_site_symmetry_2
C1 O1 1.250(5) .
C1 N1 1.343(6) .
C1 N2 1.348(6) .
C2 N2 1.452(5) .
C2 C3 1.503(6) .
C2 H2A 0.9900 .
C2 H2B 0.9900 .
C3 C8 1.379(6) .
C3 C4 1.388(6) .
C4 C5 1.375(6) .
C4 H4A 0.9500 .
C5 C6 1.394(6) .
C5 H5 0.9500 .
C6 C7 1.394(6) .
C6 C9 1.482(6) .
C7 C8 1.390(6) .
C7 H7 0.9500 .
C8 H8 0.9500 .
C9 O2 1.229(5) .
C9 C10 1.499(6) .
C10 C11 1.388(6) .
C10 C15 1.401(6) .
C11 C12 1.373(6) .
C11 H11 0.9500 .
C12 C13 1.385(6) .
C12 H12 0.9500 .
C13 C14 1.400(6) .
C13 C16 1.506(6) .
C14 C15 1.375(6) .
C14 H14 0.9500 .
C15 H15 0.9500 .
C16 N1 1.439(6) 3_666
C16 H16A 0.9900 .
C16 H16B 0.9900 .
N1 C16 1.439(6) 3_666
N1 H1 0.8800 .
N2 H2 0.8800 .
C17 O3 1.256(5) .
C17 N3 1.334(6) .
C17 N4 1.347(6) .
C18 N4 1.433(5) .
C18 C19 1.504(6) .
C18 H18A 0.9900 .
C18 H18B 0.9900 .
C19 C24 1.388(5) .
C19 C20 1.393(6) .
C20 C21 1.376(6) .
C20 H20 0.9500 .
C21 C22 1.381(6) .
C21 H21 0.9500 .
C22 C23 1.388(5) .
C22 C25 1.484(6) .
C23 C24 1.379(5) .
C23 H23 0.9500 .
C24 H24 0.9500 .
C25 O4 1.222(5) .
C25 C26 1.497(6) .
C26 C27 1.394(6) .
C26 C31 1.395(6) .
C27 C28 1.378(6) .
C27 H27 0.9500 .
C28 C29 1.388(6) .
C28 H28 0.9500 .
C29 C30 1.390(6) .
C29 C32 1.501(6) .
C30 C31 1.380(6) .
C30 H30 0.9500 .
C31 H31 0.9500 .
C32 N3 1.456(5) 3_566
C32 H32A 0.9900 .
C32 H32B 0.9900 .
N3 C32 1.456(5) 3_566
N3 H3 0.8800 .
N4 H4 0.8800 .
S1 O5 1.511(6) .
S1 C33 1.750(12) .
S1 C34 1.779(14) .
C33 H33A 0.9800 .
C33 H33B 0.9800 .
C33 H33C 0.9800 .
C34 H34A 0.9800 .
C34 H34B 0.9800 .
C34 H34C 0.9800 .
O5 O5 0.937(11) 3_666
S2 O6 1.500(6) .
S2 C36 1.739(13) .
S2 C35 1.790(14) .
C35 H35A 0.9800 .
C35 H35B 0.9800 .
C35 H35C 0.9800 .
C36 H36A 0.9800 .
C36 H36B 0.9800 .
C36 H36C 0.9800 .
O6 O6 0.927(11) 3_566

loop_
_geom_hbond_atom_site_label_D
_geom_hbond_atom_site_label_H
_geom_hbond_atom_site_label_A
_geom_hbond_distance_DH
_geom_hbond_distance_HA
_geom_hbond_distance_DA
_geom_hbond_angle_DHA
_geom_hbond_site_symmetry_A
N1 H1 O3 0.88 2.17 2.963(5) 150.4 .
N2 H2 O3 0.88 2.36 3.082(5) 139.2 .
N3 H3 O1 0.88 2.30 3.034(5) 140.8 1_455
N4 H4 O1 0.88 2.23 3.015(5) 148.2 1_455

loop_
_geom_torsion_atom_site_label_1
_geom_torsion_atom_site_label_2
_geom_torsion_atom_site_label_3
_geom_torsion_atom_site_label_4
_geom_torsion
_geom_torsion_site_symmetry_4
N2 C2 C3 C8 -23.0(6) .
N2 C2 C3 C4 156.0(4) .
C8 C3 C4 C5 0.8(7) .
C2 C3 C4 C5 -178.2(4) .
C3 C4 C5 C6 -0.6(7) .
C4 C5 C6 C7 -0.8(6) .
C4 C5 C6 C9 172.5(4) .
C5 C6 C7 C8 1.9(6) .
C9 C6 C7 C8 -171.1(4) .
C4 C3 C8 C7 0.3(6) .
C2 C3 C8 C7 179.3(4) .
C6 C7 C8 C3 -1.7(7) .
C5 C6 C9 O2 -10.8(6) .
C7 C6 C9 O2 162.1(4) .
C5 C6 C9 C10 172.7(4) .
C7 C6 C9 C10 -14.4(6) .
O2 C9 C10 C11 -39.6(6) .
C6 C9 C10 C11 137.0(4) .
O2 C9 C10 C15 136.4(5) .
C6 C9 C10 C15 -47.1(6) .
C15 C10 C11 C12 2.1(6) .
C9 C10 C11 C12 178.3(4) .
C10 C11 C12 C13 -3.0(6) .
C11 C12 C13 C14 1.9(6) .
C11 C12 C13 C16 -177.3(4) .
C12 C13 C14 C15 0.0(6) .
C16 C13 C14 C15 179.2(4) .
C13 C14 C15 C10 -0.8(6) .
C11 C10 C15 C14 -0.3(6) .
C9 C10 C15 C14 -176.2(4) .
C12 C13 C16 N1 -149.2(4) 3_666
C14 C13 C16 N1 31.7(6) 3_666
O1 C1 N1 C16 -3.4(6) 3_666
N2 C1 N1 C16 -179.8(4) 3_666
O1 C1 N2 C2 10.8(6) .
N1 C1 N2 C2 -172.8(4) .
C3 C2 N2 C1 97.6(5) .
N4 C18 C19 C24 17.2(6) .
N4 C18 C19 C20 -160.9(4) .
C24 C19 C20 C21 0.2(6) .
C18 C19 C20 C21 178.4(4) .
C19 C20 C21 C22 -0.1(7) .
C20 C21 C22 C23 -0.2(6) .
C20 C21 C22 C25 -174.9(4) .
C21 C22 C23 C24 0.3(6) .
C25 C22 C23 C24 174.8(4) .
C22 C23 C24 C19 -0.1(6) .
C20 C19 C24 C23 -0.1(6) .
C18 C19 C24 C23 -178.3(4) .
C21 C22 C25 O4 3.8(7) .
C23 C22 C25 O4 -170.7(4) .
C21 C22 C25 C26 179.5(4) .
C23 C22 C25 C26 5.0(6) .
O4 C25 C26 C27 48.1(6) .
C22 C25 C26 C27 -127.7(4) .
O4 C25 C26 C31 -129.1(5) .
C22 C25 C26 C31 55.1(6) .
C31 C26 C27 C28 -1.3(6) .
C25 C26 C27 C28 -178.6(4) .
C26 C27 C28 C29 2.1(7) .
C27 C28 C29 C30 -1.4(6) .
C27 C28 C29 C32 176.6(4) .
C28 C29 C30 C31 -0.1(6) .
C32 C29 C30 C31 -178.0(4) .
C29 C30 C31 C26 0.9(6) .
C27 C26 C31 C30 -0.2(6) .
C25 C26 C31 C30 177.0(4) .
C28 C29 C32 N3 158.4(4) 3_566
C30 C29 C32 N3 -23.7(6) 3_566
O3 C17 N3 C32 11.4(6) 3_566
N4 C17 N3 C32 -171.7(4) 3_566
O3 C17 N4 C18 -3.1(6) .
N3 C17 N4 C18 180.0(4) .
C19 C18 N4 C17 -98.3(5) .
